data_4102616
loop_
_publ_author_name
'Michal Szostak'
'Lei Yao'
'Victor W. Day'
'Douglas R. Powell'
'Jeffrey Aub\'e'

_publ_section_title
;
 Structural Characterization of N-Protonated Amides: Regioselective
 N-Activation of Medium-Bridged Twisted Lactams
;
_journal_name_full 'Journal of the American Chemical Society'
_journal_page_first 8836
_journal_page_last 8837
_journal_paper_doi 10.1021/ja101690u
_journal_volume 132
_journal_year 2010
_chemical_formula_sum 'C20 H29 N O2'
_chemical_formula_weight 315.44
_chemical_name_systematic
; 
 ? 
;
_space_group_IT_number 14
_symmetry_cell_setting monoclinic
_symmetry_space_group_name_Hall '-P 2yn'
_symmetry_space_group_name_H-M 'P 1 21/n 1'
_atom_sites_solution_hydrogens geom
_atom_sites_solution_primary direct
_atom_sites_solution_secondary difmap
_audit_creation_method SHELXTL
_cell_angle_alpha 90.00
_cell_angle_beta 96.414(3)
_cell_angle_gamma 90.00
_cell_formula_units_Z 4
_cell_length_a 9.5638(19)
_cell_length_b 6.2274(12)
_cell_length_c 29.609(6)
_cell_measurement_reflns_used 4714
_cell_measurement_temperature 100(2)
_cell_measurement_theta_max 29.10
_cell_measurement_theta_min 2.32
_cell_volume 1752.4(6)
_computing_cell_refinement 'Bruker SAINT'
_computing_data_collection 'Bruker SMART'
_computing_data_reduction 'Bruker SAINT'
_computing_molecular_graphics 'Bruker SHELXTL'
_computing_publication_material 'Bruker SHELXTL'
_computing_structure_refinement 'Bruker SHELXTL'
_computing_structure_solution 'Bruker SHELXTL'
_diffrn_ambient_temperature 100(2)
_diffrn_measured_fraction_theta_full 0.998
_diffrn_measured_fraction_theta_max 0.998
_diffrn_measurement_device_type 'Bruker SMART APEX CCD area detector'
_diffrn_measurement_method 'phi and omega scans'
_diffrn_radiation_monochromator graphite
_diffrn_radiation_source 'fine-focus sealed tube'
_diffrn_radiation_type MoK\a
_diffrn_radiation_wavelength 0.71073
_diffrn_reflns_av_R_equivalents 0.0697
_diffrn_reflns_av_sigmaI/netI 0.0481
_diffrn_reflns_limit_h_max 11
_diffrn_reflns_limit_h_min -11
_diffrn_reflns_limit_k_max 7
_diffrn_reflns_limit_k_min -7
_diffrn_reflns_limit_l_max 35
_diffrn_reflns_limit_l_min -35
_diffrn_reflns_number 12214
_diffrn_reflns_theta_full 25.00
_diffrn_reflns_theta_max 25.00
_diffrn_reflns_theta_min 2.77
_diffrn_standards_decay_% 0.00
_exptl_absorpt_coefficient_mu 0.076
_exptl_absorpt_correction_T_max 1.000
_exptl_absorpt_correction_T_min 0.841
_exptl_absorpt_correction_type multi-scan
_exptl_crystal_colour Colorless
_exptl_crystal_density_diffrn 1.196
_exptl_crystal_density_method 'not measured'
_exptl_crystal_description 'Rectangular parallelepiped'
_exptl_crystal_F_000 688
_exptl_crystal_size_max 0.37
_exptl_crystal_size_mid 0.13
_exptl_crystal_size_min 0.12
_refine_diff_density_max 0.985
_refine_diff_density_min -0.567
_refine_diff_density_rms 0.087
_refine_ls_extinction_method none
_refine_ls_goodness_of_fit_ref 1.161
_refine_ls_hydrogen_treatment noref
_refine_ls_matrix_type full
_refine_ls_number_parameters 194
_refine_ls_number_reflns 3091
_refine_ls_number_restraints 0
_refine_ls_restrained_S_all 1.161
_refine_ls_R_factor_all 0.1285
_refine_ls_R_factor_gt 0.1267
_refine_ls_shift/su_max 0.000
_refine_ls_shift/su_mean 0.000
_refine_ls_structure_factor_coef Fsqd
_refine_ls_weighting_details 'calc w=1/[\s^2^(Fo^2^)+(0.0726P)^2^+8.0130P] where P=(Fo^2^+2Fc^2^)/3'
_refine_ls_weighting_scheme calc
_refine_ls_wR_factor_gt 0.2739
_refine_ls_wR_factor_ref 0.2752
_reflns_number_gt 3021
_reflns_number_total 3091
_reflns_threshold_expression >2sigma(I)
_cod_data_source_file ja101690u_si_005.cif
_cod_data_source_block k19hf
_cod_database_code 4102616

loop_
_symmetry_equiv_pos_as_xyz
'x, y, z'
'-x+1/2, y+1/2, -z+1/2'
'-x, -y, -z'
'x-1/2, -y-1/2, z-1/2'

loop_
_atom_site_label
_atom_site_type_symbol
_atom_site_fract_x
_atom_site_fract_y
_atom_site_fract_z
_atom_site_U_iso_or_equiv
_atom_site_adp_type
_atom_site_occupancy
_atom_site_symmetry_multiplicity
_atom_site_calc_flag
_atom_site_refinement_flags
_atom_site_disorder_assembly
_atom_site_disorder_group
O1 O 0.2007(3) 0.2721(4) 0.07049(11) 0.0232(7) Uani 1 1 d . . .
N N 0.1514(3) 0.5820(5) 0.03280(12) 0.0199(8) Uani 1 1 d . A .
C1 C 0.1600(4) 0.4589(7) 0.07125(14) 0.0194(9) Uani 1 1 d . A .
C2 C 0.1574(4) 0.5773(7) 0.11606(15) 0.0241(10) Uani 1 1 d . . .
C3 C 0.3177(4) 0.6385(7) 0.12586(14) 0.0211(9) Uani 1 1 d . A .
H3A H 0.3290 0.7315 0.1531 0.025 Uiso 1 1 calc R . .
H3B H 0.3712 0.5050 0.1336 0.025 Uiso 1 1 calc R . .
C4 C 0.3871(4) 0.7537(6) 0.08785(14) 0.0191(9) Uani 1 1 d . . .
H4 H 0.3208 0.8692 0.0756 0.023 Uiso 1 1 calc R A .
C5 C 0.4095(4) 0.6029(7) 0.04764(15) 0.0212(9) Uani 1 1 d . A .
H5A H 0.4902 0.6571 0.0327 0.025 Uiso 1 1 calc R . .
H5B H 0.4350 0.4586 0.0599 0.025 Uiso 1 1 calc R . .
C6 C 0.2820(4) 0.5804(7) 0.01143(14) 0.0234(9) Uani 1 1 d . . .
H6A H 0.2813 0.7005 -0.0105 0.028 Uiso 1 1 calc R A .
H6B H 0.2892 0.4443 -0.0054 0.028 Uiso 1 1 calc R . .
C7 C 0.0681(4) 0.7801(7) 0.02839(16) 0.0276(10) Uani 1 1 d . . .
H7A H 0.0088 0.7815 -0.0012 0.033 Uiso 1 1 calc R A .
H7B H 0.1317 0.9060 0.0295 0.033 Uiso 1 1 calc R . .
C8 C -0.0244(4) 0.7936(7) 0.06669(18) 0.0323(12) Uani 1 1 d . A .
H8A H -0.0899 0.6700 0.0649 0.039 Uiso 1 1 calc R . .
H8B H -0.0809 0.9270 0.0636 0.039 Uiso 1 1 calc R . .
C9 C 0.0659(2) 0.7922(4) 0.11220(8) 0.0296(11) Uani 1 1 d . A .
H9A H 0.0053 0.7984 0.1372 0.035 Uiso 1 1 calc R . .
H9B H 0.1286 0.9192 0.1147 0.035 Uiso 1 1 calc R . .
C10 C 0.1110(2) 0.4260(4) 0.15335(8) 0.0328(11) Uani 1 1 d R A 1
C11 C -0.0205(2) 0.3294(4) 0.14541(8) 0.0373(12) Uani 1 1 d R A 1
H11A H -0.0774 0.3528 0.1174 0.045 Uiso 1 1 calc R B 1
C12 C -0.0687(2) 0.1984(4) 0.17840(8) 0.0391(13) Uani 1 1 d R A 1
H12A H -0.1585 0.1324 0.1730 0.047 Uiso 1 1 calc R C 1
C13 C 0.0146(2) 0.1641(4) 0.21932(8) 0.070(2) Uani 1 1 d R A 1
C14 C 0.1460(2) 0.2607(4) 0.22725(8) 0.134(5) Uani 1 1 d R A 1
H14A H 0.2029 0.2372 0.2552 0.161 Uiso 1 1 calc R D 1
C15 C 0.1942(2) 0.3917(4) 0.19427(8) 0.099(4) Uani 1 1 d R A 1
H15A H 0.2841 0.4577 0.1997 0.119 Uiso 1 1 calc R E 1
O2 O -0.0305(5) 0.0574(14) 0.25618(17) 0.114(3) Uani 1 1 d . A 1
C16 C -0.1392(8) -0.0787(13) 0.2475(3) 0.073(2) Uani 1 1 d . A 1
H16A H -0.1538 -0.1572 0.2753 0.109 Uiso 1 1 calc R A 1
H16B H -0.1186 -0.1808 0.2239 0.109 Uiso 1 1 calc R A 1
H16C H -0.2244 0.0025 0.2369 0.109 Uiso 1 1 calc R A 1
C17 C 0.5272(4) 0.8668(7) 0.10744(16) 0.0243(10) Uani 1 1 d . A .
C18 C 0.5827(5) 1.0011(8) 0.06981(18) 0.0323(11) Uani 1 1 d . . .
H18A H 0.6615 1.0901 0.0829 0.048 Uiso 1 1 calc R A .
H18B H 0.5073 1.0937 0.0557 0.048 Uiso 1 1 calc R . .
H18C H 0.6147 0.9054 0.0468 0.048 Uiso 1 1 calc R . .
C19 C 0.6390(4) 0.7039(7) 0.12587(17) 0.0294(11) Uani 1 1 d . . .
H19A H 0.7260 0.7796 0.1369 0.044 Uiso 1 1 calc R A .
H19B H 0.6575 0.6044 0.1016 0.044 Uiso 1 1 calc R . .
H19C H 0.6053 0.6233 0.1509 0.044 Uiso 1 1 calc R . .
C20 C 0.4991(5) 1.0227(8) 0.14560(18) 0.0348(12) Uani 1 1 d . . .
H20A H 0.5800 1.1188 0.1522 0.052 Uiso 1 1 calc R A .
H20B H 0.4847 0.9411 0.1730 0.052 Uiso 1 1 calc R . .
H20C H 0.4148 1.1077 0.1360 0.052 Uiso 1 1 calc R . .

loop_
_atom_site_aniso_label
_atom_site_aniso_U_11
_atom_site_aniso_U_22
_atom_site_aniso_U_33
_atom_site_aniso_U_23
_atom_site_aniso_U_13
_atom_site_aniso_U_12
O1 0.0193(14) 0.0105(14) 0.0395(18) -0.0008(13) 0.0023(12) -0.0003(11)
N 0.0157(16) 0.0140(17) 0.0294(19) 0.0002(15) -0.0004(14) -0.0003(13)
C1 0.0074(17) 0.019(2) 0.031(2) -0.0022(18) 0.0005(15) -0.0057(15)
C2 0.016(2) 0.025(2) 0.031(2) -0.0037(19) 0.0055(17) -0.0040(17)
C3 0.0162(19) 0.020(2) 0.026(2) -0.0060(18) -0.0024(16) -0.0021(16)
C4 0.0120(18) 0.0145(19) 0.031(2) -0.0018(17) 0.0022(16) 0.0025(15)
C5 0.0136(19) 0.017(2) 0.034(2) -0.0026(18) 0.0054(17) 0.0007(16)
C6 0.026(2) 0.020(2) 0.024(2) -0.0004(18) 0.0052(17) -0.0035(18)
C7 0.023(2) 0.016(2) 0.040(3) 0.001(2) -0.0118(19) 0.0022(18)
C8 0.016(2) 0.017(2) 0.062(3) -0.007(2) -0.002(2) 0.0035(17)
C9 0.017(2) 0.024(2) 0.049(3) -0.010(2) 0.0093(19) 0.0000(18)
C10 0.027(2) 0.039(3) 0.035(3) -0.007(2) 0.012(2) -0.004(2)
C11 0.035(3) 0.032(3) 0.045(3) 0.001(2) 0.003(2) -0.014(2)
C12 0.030(3) 0.031(3) 0.060(4) -0.009(2) 0.021(2) -0.010(2)
C13 0.062(4) 0.104(6) 0.046(4) 0.017(4) 0.019(3) -0.015(4)
C14 0.062(5) 0.263(15) 0.075(6) 0.073(8) -0.001(4) -0.062(7)
C15 0.046(4) 0.192(11) 0.058(4) 0.051(6) 0.005(3) -0.034(5)
O2 0.066(3) 0.225(8) 0.053(3) 0.033(4) 0.008(2) -0.068(4)
C16 0.061(4) 0.084(5) 0.073(5) 0.009(4) 0.003(4) -0.010(4)
C17 0.016(2) 0.017(2) 0.039(3) -0.0018(19) 0.0006(18) 0.0001(17)
C18 0.021(2) 0.023(2) 0.053(3) 0.001(2) 0.000(2) -0.0041(19)
C19 0.015(2) 0.026(2) 0.046(3) 0.002(2) -0.0036(19) -0.0037(18)
C20 0.024(2) 0.029(3) 0.049(3) -0.009(2) -0.005(2) -0.005(2)

loop_
_atom_type_symbol
_atom_type_description
_atom_type_scat_dispersion_real
_atom_type_scat_dispersion_imag
_atom_type_scat_source
C C 0.0033 0.0016 'International Tables Vol C Tables 4.2.6.8 and 6.1.1.4'
H H 0.0000 0.0000 'International Tables Vol C Tables 4.2.6.8 and 6.1.1.4'
N N 0.0061 0.0033 'International Tables Vol C Tables 4.2.6.8 and 6.1.1.4'
O O 0.0106 0.0060 'International Tables Vol C Tables 4.2.6.8 and 6.1.1.4'

loop_
_geom_angle_atom_site_label_1
_geom_angle_atom_site_label_2
_geom_angle_atom_site_label_3
_geom_angle
C1 N C6 112.4(3)
C1 N C7 121.8(4)
C6 N C7 116.7(3)
O1 C1 N 120.4(4)
O1 C1 C2 120.8(4)
N C1 C2 116.7(4)
C1 C2 C10 111.1(3)
C1 C2 C3 99.7(3)
C10 C2 C3 111.5(3)
C1 C2 C9 114.0(3)
C10 C2 C9 111.2(3)
C3 C2 C9 109.0(3)
C4 C3 C2 117.8(3)
C4 C3 H3A 107.9
C2 C3 H3A 107.9
C4 C3 H3B 107.9
C2 C3 H3B 107.9
H3A C3 H3B 107.2
C3 C4 C5 112.7(3)
C3 C4 C17 111.0(3)
C5 C4 C17 111.7(3)
C3 C4 H4 107.0
C5 C4 H4 107.0
C17 C4 H4 107.0
C6 C5 C4 115.1(3)
C6 C5 H5A 108.5
C4 C5 H5A 108.5
C6 C5 H5B 108.5
C4 C5 H5B 108.5
H5A C5 H5B 107.5
N C6 C5 110.3(3)
N C6 H6A 109.6
C5 C6 H6A 109.6
N C6 H6B 109.6
C5 C6 H6B 109.6
H6A C6 H6B 108.1
N C7 C8 109.6(4)
N C7 H7A 109.7
C8 C7 H7A 109.7
N C7 H7B 109.7
C8 C7 H7B 109.7
H7A C7 H7B 108.2
C7 C8 C9 110.0(3)
C7 C8 H8A 109.7
C9 C8 H8A 109.7
C7 C8 H8B 109.7
C9 C8 H8B 109.7
H8A C8 H8B 108.2
C8 C9 C2 108.7(3)
C8 C9 H9A 109.9
C2 C9 H9A 109.9
C8 C9 H9B 109.9
C2 C9 H9B 109.9
H9A C9 H9B 108.3
C11 C10 C15 120.0
C11 C10 C2 117.88(17)
C15 C10 C2 122.08(17)
C12 C11 C10 120.0
C12 C11 H11A 120.0
C10 C11 H11A 120.0
C13 C12 C11 120.0
C13 C12 H12A 120.0
C11 C12 H12A 120.0
O2 C13 C14 115.4(2)
O2 C13 C12 124.2(2)
C14 C13 C12 120.0
C13 C14 C15 120.0
C13 C14 H14A 120.0
C15 C14 H14A 120.0
C14 C15 C10 120.0
C14 C15 H15A 120.0
C10 C15 H15A 120.0
C16 O2 C13 117.0(5)
C19 C17 C18 109.6(4)
C19 C17 C20 109.2(4)
C18 C17 C20 107.0(4)
C19 C17 C4 111.7(3)
C18 C17 C4 109.1(4)
C20 C17 C4 110.1(3)
C17 C18 H18A 109.5
C17 C18 H18B 109.5
H18A C18 H18B 109.5
C17 C18 H18C 109.5
H18A C18 H18C 109.5
H18B C18 H18C 109.5
C17 C19 H19A 109.5
C17 C19 H19B 109.5
H19A C19 H19B 109.5
C17 C19 H19C 109.5
H19A C19 H19C 109.5
H19B C19 H19C 109.5
C17 C20 H20A 109.5
C17 C20 H20B 109.5
H20A C20 H20B 109.5
C17 C20 H20C 109.5
H20A C20 H20C 109.5
H20B C20 H20C 109.5

loop_
_geom_bond_atom_site_label_1
_geom_bond_atom_site_label_2
_geom_bond_distance
O1 C1 1.227(5)
N C1 1.367(5)
N C6 1.462(5)
N C7 1.467(5)
C1 C2 1.521(6)
C2 C10 1.554(5)
C2 C3 1.575(5)
C2 C9 1.597(5)
C3 C4 1.545(6)
C3 H3A 0.9900
C3 H3B 0.9900
C4 C5 1.550(6)
C4 C17 1.566(5)
C4 H4 1.0000
C5 C6 1.538(6)
C5 H5A 0.9900
C5 H5B 0.9900
C6 H6A 0.9900
C6 H6B 0.9900
C7 C8 1.517(7)
C7 H7A 0.9900
C7 H7B 0.9900
C8 C9 1.517(5)
C8 H8A 0.9900
C8 H8B 0.9900
C9 H9A 0.9900
C9 H9B 0.9900
C10 C11 1.3901
C10 C15 1.3901
C11 C12 1.3900
C11 H11A 0.9500
C12 C13 1.3900
C12 H12A 0.9500
C13 O2 1.387(5)
C13 C14 1.3899
C14 C15 1.3899
C14 H14A 0.9500
C15 H15A 0.9500
O2 C16 1.344(9)
C16 H16A 0.9800
C16 H16B 0.9800
C16 H16C 0.9800
C17 C19 1.530(6)
C17 C18 1.535(7)
C17 C20 1.536(7)
C18 H18A 0.9800
C18 H18B 0.9800
C18 H18C 0.9800
C19 H19A 0.9800
C19 H19B 0.9800
C19 H19C 0.9800
C20 H20A 0.9800
C20 H20B 0.9800
C20 H20C 0.9800

loop_
_geom_torsion_atom_site_label_1
_geom_torsion_atom_site_label_2
_geom_torsion_atom_site_label_3
_geom_torsion_atom_site_label_4
_geom_torsion
C6 N C1 O1 -51.6(5)
C7 N C1 O1 162.5(3)
C6 N C1 C2 111.9(4)
C7 N C1 C2 -34.0(5)
O1 C1 C2 C10 -38.3(5)
N C1 C2 C10 158.3(3)
O1 C1 C2 C3 79.3(4)
N C1 C2 C3 -84.1(4)
O1 C1 C2 C9 -164.8(3)
N C1 C2 C9 31.8(4)
C1 C2 C3 C4 51.8(4)
C10 C2 C3 C4 169.2(3)
C9 C2 C3 C4 -67.8(4)
C2 C3 C4 C5 -72.0(4)
C2 C3 C4 C17 161.9(3)
C3 C4 C5 C6 85.2(4)
C17 C4 C5 C6 -149.0(4)
C1 N C6 C5 -43.3(5)
C7 N C6 C5 104.5(4)
C4 C5 C6 N -36.6(5)
C1 N C7 C8 -11.8(5)
C6 N C7 C8 -156.4(4)
N C7 C8 C9 59.6(4)
C7 C8 C9 C2 -58.6(4)
C1 C2 C9 C8 13.9(4)
C10 C2 C9 C8 -112.6(3)
C3 C2 C9 C8 124.2(3)
C1 C2 C10 C11 -59.1(3)
C3 C2 C10 C11 -169.3(2)
C9 C2 C10 C11 68.9(3)
C1 C2 C10 C15 123.1(2)
C3 C2 C10 C15 12.9(4)
C9 C2 C10 C15 -108.9(2)
C15 C10 C11 C12 0.0
C2 C10 C11 C12 -177.9(2)
C10 C11 C12 C13 0.0
C11 C12 C13 O2 172.1(4)
C11 C12 C13 C14 0.0
O2 C13 C14 C15 -172.8(4)
C12 C13 C14 C15 0.0
C13 C14 C15 C10 0.0
C11 C10 C15 C14 0.0
C2 C10 C15 C14 177.8(2)
C14 C13 O2 C16 -164.7(6)
C12 C13 O2 C16 22.8(9)
C3 C4 C17 C19 65.5(5)
C5 C4 C17 C19 -61.2(5)
C3 C4 C17 C18 -173.2(3)
C5 C4 C17 C18 60.1(4)
C3 C4 C17 C20 -56.0(5)
C5 C4 C17 C20 177.3(4)
